data_2211855
loop_
_publ_author_name
'Lv, Zhi-Fang '
'Wu, Wen-Yuan '
'Zhang, Rong '
'Wang, Jin-Tang'

_publ_section_title
;
 <i>N</i>-Acryloyl-<small>L</small>-alanine
;
_journal_coeditor_code HK2170
_journal_issue 1
_journal_name_full 'Acta Crystallographica Section E'
_journal_page_first o191
_journal_page_last o192
_journal_paper_doi 10.1107/S1600536806051828
_journal_volume 63
_journal_year 2007
_chemical_formula_iupac 'C6 H9 N O3'
_chemical_formula_moiety 'C6 H9 N O3'
_chemical_formula_sum 'C6 H9 N O3'
_chemical_formula_weight 143.14
_chemical_name_systematic
;
N-acryloyl-L-alanine
;
_space_group_IT_number 19
_symmetry_cell_setting orthorhombic
_symmetry_space_group_name_Hall 'P 2ac 2ab'
_symmetry_space_group_name_H-M 'P 21 21 21'
_atom_sites_solution_hydrogens geom
_atom_sites_solution_primary direct
_atom_sites_solution_secondary difmap
_audit_creation_method SHELXL-97
_cell_angle_alpha 90.00
_cell_angle_beta 90.00
_cell_angle_gamma 90.00
_cell_formula_units_Z 4
_cell_length_a 8.3670(17)
_cell_length_b 8.7730(18)
_cell_length_c 10.350(2)
_cell_measurement_reflns_used 25
_cell_measurement_temperature 294(2)
_cell_measurement_theta_max 13
_cell_measurement_theta_min 11
_cell_volume 759.7(3)
_computing_cell_refinement 'CAD-4 Software'
_computing_data_collection 'CAD-4 Software (Enraf--Nonius, 1985)'
_computing_data_reduction 'XCAD4 (Harms & Wocadlo, 1995)'
_computing_molecular_graphics 'SHELXTL (Bruker, 2000)'
_computing_publication_material SHELXTL
_computing_structure_refinement 'SHELXL97 (Sheldrick, 1997)'
_computing_structure_solution 'SHELXS97 (Sheldrick, 1997)'
_diffrn_ambient_temperature 294(2)
_diffrn_measured_fraction_theta_full 0.999
_diffrn_measured_fraction_theta_max 0.999
_diffrn_measurement_device_type 'Enraf--Nonius CAD-4'
_diffrn_measurement_method \w/2\q
_diffrn_radiation_monochromator graphite
_diffrn_radiation_source 'fine-focus sealed tube'
_diffrn_radiation_type MoK\a
_diffrn_radiation_wavelength 0.71073
_diffrn_reflns_av_R_equivalents 0.0323
_diffrn_reflns_av_sigmaI/netI 0.0334
_diffrn_reflns_limit_h_max 0
_diffrn_reflns_limit_h_min -10
_diffrn_reflns_limit_k_max 0
_diffrn_reflns_limit_k_min -10
_diffrn_reflns_limit_l_max 12
_diffrn_reflns_limit_l_min -12
_diffrn_reflns_number 1686
_diffrn_reflns_theta_full 25.97
_diffrn_reflns_theta_max 25.97
_diffrn_reflns_theta_min 3.04
_diffrn_standards_decay_% 0
_diffrn_standards_interval_count 200
_diffrn_standards_number 3
_exptl_absorpt_coefficient_mu 0.101
_exptl_absorpt_correction_T_max 0.9723
_exptl_absorpt_correction_T_min 0.9617
_exptl_absorpt_correction_type psi-scan
_exptl_absorpt_process_details '(North <i>et al.</i>,  1968)'
_exptl_crystal_colour colorless
_exptl_crystal_density_diffrn 1.251
_exptl_crystal_density_method 'not measured'
_exptl_crystal_description block
_exptl_crystal_F_000 304
_exptl_crystal_size_max 0.40
_exptl_crystal_size_mid 0.30
_exptl_crystal_size_min 0.30
_refine_diff_density_max 0.184
_refine_diff_density_min -0.127
_refine_ls_extinction_coef 0.317(19)
_refine_ls_extinction_expression Fc^*^=kFc[1+0.001xFc^2^\l^3^/sin(2\q)]^-1/4^
_refine_ls_extinction_method SHELXL97
_refine_ls_goodness_of_fit_ref 1.078
_refine_ls_hydrogen_treatment constr
_refine_ls_matrix_type full
_refine_ls_number_parameters 92
_refine_ls_number_reflns 888
_refine_ls_number_restraints 0
_refine_ls_restrained_S_all 1.078
_refine_ls_R_factor_all 0.0384
_refine_ls_R_factor_gt 0.0338
_refine_ls_shift/su_max 0.000
_refine_ls_shift/su_mean 0.000
_refine_ls_structure_factor_coef Fsqd
_refine_ls_weighting_details 'calc w=1/[\s^2^(Fo^2^)+(0.04P)^2^+0.05P] where P=(Fo^2^+2Fc^2^)/3'
_refine_ls_weighting_scheme calc
_refine_ls_wR_factor_gt 0.0796
_refine_ls_wR_factor_ref 0.0818
_reflns_number_gt 805
_reflns_number_total 888
_reflns_threshold_expression I>2\s(I)
_cod_data_source_file hk2170.cif
_cod_data_source_block I
_cod_database_code 2211855
_cod_database_fobs_code 2211855

loop_
_symmetry_equiv_pos_as_xyz
'x, y, z'
'-x+1/2, -y, z+1/2'
'-x, y+1/2, -z+1/2'
'x+1/2, -y+1/2, -z'

loop_
_atom_site_type_symbol
_atom_site_label
_atom_site_fract_x
_atom_site_fract_y
_atom_site_fract_z
_atom_site_U_iso_or_equiv
_atom_site_adp_type
_atom_site_calc_flag
_atom_site_refinement_flags
_atom_site_occupancy
O O1 0.09773(18) 0.63916(19) 0.91853(16) 0.0617(5) Uani d . 1
O O2 0.15140(17) 0.96009(17) 0.78132(14) 0.0522(4) Uani d . 1
O O3 0.13615(18) 0.57691(18) 0.71336(14) 0.0569(5) Uani d . 1
H H3 0.0454 0.5425 0.7197 0.085 Uiso calc R 1
N N1 0.34804(18) 0.85087(17) 0.89286(15) 0.0403(4) Uani d . 1
H H1 0.4156 0.8568 0.9553 0.048 Uiso calc R 1
C C1 0.2072(3) 1.2358(2) 0.9254(3) 0.0691(7) Uani d . 1
H H1A 0.1462 1.2468 0.8509 0.083 Uiso calc R 1
H H1B 0.2225 1.3186 0.9801 0.083 Uiso calc R 1
C C2 0.2716(3) 1.1042(2) 0.9532(2) 0.0504(5) Uani d . 1
H H2 0.3322 1.0955 1.0282 0.060 Uiso calc R 1
C C3 0.2516(2) 0.9678(2) 0.86977(17) 0.0396(5) Uani d . 1
C C4 0.3424(2) 0.7135(2) 0.81552(18) 0.0393(5) Uani d . 1
H H4 0.3669 0.7393 0.7255 0.047 Uiso calc R 1
C C5 0.4649(3) 0.5992(3) 0.8644(3) 0.0584(6) Uani d . 1
H H5A 0.5697 0.6435 0.8601 0.088 Uiso calc R 1
H H5B 0.4616 0.5092 0.8116 0.088 Uiso calc R 1
H H5C 0.4409 0.5726 0.9522 0.088 Uiso calc R 1
C C6 0.1766(2) 0.6428(2) 0.82196(18) 0.0378(4) Uani d . 1

loop_
_atom_site_aniso_label
_atom_site_aniso_U_11
_atom_site_aniso_U_22
_atom_site_aniso_U_33
_atom_site_aniso_U_12
_atom_site_aniso_U_13
_atom_site_aniso_U_23
O1 0.0531(9) 0.0769(11) 0.0552(8) -0.0180(8) 0.0200(7) -0.0147(8)
O2 0.0489(8) 0.0579(8) 0.0498(8) 0.0137(7) -0.0146(7) -0.0049(7)
O3 0.0494(8) 0.0748(10) 0.0466(8) -0.0176(8) 0.0013(7) -0.0140(7)
N1 0.0362(8) 0.0420(8) 0.0427(8) -0.0015(7) -0.0112(7) 0.0016(7)
C1 0.0922(18) 0.0456(12) 0.0696(14) 0.0011(13) -0.0069(15) -0.0052(12)
C2 0.0560(13) 0.0480(11) 0.0472(11) -0.0055(10) -0.0046(10) -0.0017(10)
C3 0.0360(9) 0.0444(11) 0.0384(9) -0.0004(9) -0.0011(8) 0.0056(9)
C4 0.0345(9) 0.0454(10) 0.0380(9) 0.0010(8) 0.0020(8) 0.0004(8)
C5 0.0443(10) 0.0563(12) 0.0747(14) 0.0117(10) -0.0028(11) -0.0074(13)
C6 0.0355(9) 0.0375(9) 0.0406(9) 0.0001(8) 0.0018(8) -0.0016(8)

loop_
_atom_type_symbol
_atom_type_description
_atom_type_scat_dispersion_real
_atom_type_scat_dispersion_imag
_atom_type_scat_source
C C 0.0033 0.0000 'International Tables Vol C Tables 4.2.6.8 and 6.1.1.4'
H H 0.0000 0.0000 'International Tables Vol C Tables 4.2.6.8 and 6.1.1.4'
N N 0.0061 0.0000 'International Tables Vol C Tables 4.2.6.8 and 6.1.1.4'
O O 0.0106 0.0000 'International Tables Vol C Tables 4.2.6.8 and 6.1.1.4'

loop_
_geom_angle_atom_site_label_1
_geom_angle_atom_site_label_2
_geom_angle_atom_site_label_3
_geom_angle
_geom_angle_publ_flag
C3 N1 C4 121.60(15) yes
C3 N1 H1 119.2 ?
C4 N1 H1 119.2 ?
C2 C1 H1A 120.0 ?
C2 C1 H1B 120.0 ?
H1A C1 H1B 120.0 ?
C1 C2 C3 122.5(2) ?
C1 C2 H2 118.7 ?
C3 C2 H2 118.7 ?
C6 O3 H3 109.5 ?
O2 C3 N1 120.06(18) yes
O2 C3 C2 123.21(17) yes
N1 C3 C2 116.73(17) yes
N1 C4 C6 110.20(15) yes
N1 C4 C5 110.07(16) yes
C6 C4 C5 109.35(16) ?
N1 C4 H4 109.1 ?
C6 C4 H4 109.1 ?
C5 C4 H4 109.1 ?
C4 C5 H5A 109.5 ?
C4 C5 H5B 109.5 ?
H5A C5 H5B 109.5 ?
C4 C5 H5C 109.5 ?
H5A C5 H5C 109.5 ?
H5B C5 H5C 109.5 ?
O1 C6 O3 124.20(17) ?
O1 C6 C4 123.36(18) yes
O3 C6 C4 112.24(16) yes

loop_
_geom_bond_atom_site_label_1
_geom_bond_atom_site_label_2
_geom_bond_distance
_geom_bond_publ_flag
N1 C3 1.327(2) yes
N1 C4 1.447(2) yes
N1 H1 0.8600 ?
C1 C2 1.307(3) ?
C1 H1A 0.9300 ?
C1 H1B 0.9300 ?
O1 C6 1.198(2) yes
C2 C3 1.485(3) ?
C2 H2 0.9300 ?
O2 C3 1.243(2) yes
O3 C6 1.309(2) ?
O3 H3 0.8200 ?
C4 C6 1.521(2) ?
C4 C5 1.521(3) ?
C4 H4 0.9800 ?
C5 H5A 0.9600 ?
C5 H5B 0.9600 ?
C5 H5C 0.9600 ?

loop_
_geom_hbond_atom_site_label_D
_geom_hbond_atom_site_label_H
_geom_hbond_atom_site_label_A
_geom_hbond_site_symmetry_A
_geom_hbond_distance_DH
_geom_hbond_distance_HA
_geom_hbond_distance_DA
_geom_hbond_angle_DHA
_geom_hbond_publ_flag
N1 H1 O1 4_567 0.86 2.01 2.861(2) 171.4 yes
O3 H3 O2 3_546 0.82 1.80 2.616(2) 174.6 yes

loop_
_geom_torsion_atom_site_label_1
_geom_torsion_atom_site_label_2
_geom_torsion_atom_site_label_3
_geom_torsion_atom_site_label_4
_geom_torsion
C4 N1 C3 O2 1.2(3)
C4 N1 C3 C2 -178.35(17)
C1 C2 C3 O2 -13.2(4)
C1 C2 C3 N1 166.4(2)
C3 N1 C4 C6 -59.0(2)
C3 N1 C4 C5 -179.64(18)
N1 C4 C6 O1 -38.8(3)
C5 C4 C6 O1 82.3(2)
N1 C4 C6 O3 146.07(16)
C5 C4 C6 O3 -92.8(2)

loop_
_cod_related_entry_id
_cod_related_entry_database
_cod_related_entry_code
1 ChemSpider 8594726
